data_4027359
loop_
_publ_author_name
'Tatsuki Takahashi'
'Takashi Konno'
'Kenichi Ogata'
'Shin-ichi Fukuzawa'

_publ_section_title
;
 Stereochemistry of Substitution of the \a-Dimethylamino Group by
 Dialkylzinc in Chiral Benzylferrocene
;
_journal_name_full 'Journal of Organic Chemistry'
_journal_page_first 6638
_journal_page_last 6642
_journal_paper_doi 10.1021/jo3012013
_journal_volume 77
_journal_year 2012
_chemical_formula_moiety 'C18 H17 Br Fe'
_chemical_formula_sum 'C18 H17 Br Fe'
_chemical_formula_weight 369.08
_space_group_IT_number 19
_symmetry_cell_setting orthorhombic
_symmetry_Int_Tables_number 19
_symmetry_space_group_name_Hall 'P 2ac 2ab'
_symmetry_space_group_name_H-M 'P 21 21 21'
_atom_sites_solution_hydrogens geom
_atom_sites_solution_primary direct
_atom_sites_solution_secondary difmap
_cell_angle_alpha 90.0000
_cell_angle_beta 90.0000
_cell_angle_gamma 90.0000
_cell_formula_units_Z 4
_cell_length_a 7.4365(10)
_cell_length_b 8.3916(8)
_cell_length_c 24.421(3)
_cell_measurement_reflns_used 3760
_cell_measurement_temperature 123
_cell_measurement_theta_max 27.47
_cell_measurement_theta_min 3.21
_cell_volume 1524.0(3)
_computing_cell_refinement CrystalClear
_computing_data_collection 'CrystalClear (Rigaku Inc., 2008)'
_computing_data_reduction CrystalClear
_computing_molecular_graphics 'CrystalStructure 4.0'
_computing_publication_material 'CrystalStructure 4.0 (Rigaku, 2010)'
_computing_structure_refinement 'SHELXL97 (Sheldrick, 2008)'
_computing_structure_solution 'SIR92 (Altomare, et al., 1994)'
_diffrn_ambient_temperature 123
_diffrn_detector_area_resol_mean 7.314
_diffrn_measured_fraction_theta_full 0.997
_diffrn_measured_fraction_theta_max 0.997
_diffrn_measurement_device_type 'Rigaku Mercury70'
_diffrn_measurement_method \w
_diffrn_radiation_type 'Mo K\a'
_diffrn_radiation_wavelength 0.71075
_diffrn_reflns_av_R_equivalents 0.0797
_diffrn_reflns_limit_h_max 9
_diffrn_reflns_limit_h_min -7
_diffrn_reflns_limit_k_max 10
_diffrn_reflns_limit_k_min -10
_diffrn_reflns_limit_l_max 31
_diffrn_reflns_limit_l_min -31
_diffrn_reflns_number 11453
_diffrn_reflns_theta_full 27.46
_diffrn_reflns_theta_max 27.47
_diffrn_standards_number 0
_exptl_absorpt_coefficient_mu 3.605
_exptl_absorpt_correction_T_max 0.835
_exptl_absorpt_correction_T_min 0.474
_exptl_absorpt_correction_type numerical
_exptl_absorpt_process_details 'NUMABS (Rigaku, 1999)'
_exptl_crystal_colour yellow
_exptl_crystal_density_diffrn 1.608
_exptl_crystal_description platelet
_exptl_crystal_F_000 744.00
_exptl_crystal_size_max 0.500
_exptl_crystal_size_mid 0.300
_exptl_crystal_size_min 0.050
_refine_diff_density_max 0.800
_refine_diff_density_min -0.720
_refine_ls_abs_structure_details 'Flack, H. D. (1983), Acta Cryst. A39, 876-881.  1452 Friedel Pairs'
_refine_ls_abs_structure_Flack -0.03(3)
_refine_ls_extinction_method none
_refine_ls_goodness_of_fit_ref 1.064
_refine_ls_hydrogen_treatment constr
_refine_ls_number_parameters 181
_refine_ls_number_reflns 3473
_refine_ls_number_restraints 0
_refine_ls_R_factor_gt 0.0564
_refine_ls_shift/su_max 0.000
_refine_ls_structure_factor_coef Fsqd
_refine_ls_weighting_details 'w = 1/[\s^2^(Fo^2^)+(0.0726P)^2^+0.0000P] where P=(Fo^2^+2Fc^2^)/3'
_refine_ls_weighting_scheme calc
_refine_ls_wR_factor_ref 0.1692
_reflns_number_gt 2620
_reflns_number_total 3473
_reflns_threshold_expression F^2^>2.0\s(F^2^)
_cod_data_source_file jo3012013_si_004.cif
_cod_data_source_block Tatsu-ex152
_cod_database_code 4027359

loop_
_symmetry_equiv_pos_site_id
_symmetry_equiv_pos_as_xyz
1 +X,+Y,+Z
2 1/2+X,1/2-Y,-Z
3 -X,1/2+Y,1/2-Z
4 1/2-X,-Y,1/2+Z

loop_
_atom_site_label
_atom_site_type_symbol
_atom_site_fract_x
_atom_site_fract_y
_atom_site_fract_z
_atom_site_U_iso_or_equiv
_atom_site_adp_type
_atom_site_occupancy
_atom_site_symmetry_multiplicity
_atom_site_calc_flag
_atom_site_refinement_flags
Br1 Br 0.32574(12) 0.36528(10) 0.25376(3) 0.0446(3) Uani 1.0 4 d .
Fe1 Fe 0.82360(12) 0.49243(11) 0.06102(4) 0.0202(3) Uani 1.0 4 d .
C1 C 0.6033(10) 0.3046(9) 0.1540(3) 0.0271(16) Uani 1.0 4 d .
C2 C 0.7621(9) 0.2506(9) 0.1866(3) 0.0295(18) Uani 1.0 4 d .
C3 C 0.4469(8) 0.1860(9) 0.1606(3) 0.0223(15) Uani 1.0 4 d .
C4 C 0.4300(10) 0.0549(9) 0.1254(4) 0.0293(17) Uani 1.0 4 d .
C5 C 0.2984(9) -0.0590(9) 0.1306(3) 0.0277(16) Uani 1.0 4 d .
C6 C 0.1756(10) -0.0461(9) 0.1729(3) 0.0284(16) Uani 1.0 4 d .
C7 C 0.1862(10) 0.0816(9) 0.2090(3) 0.0309(17) Uani 1.0 4 d .
C8 C 0.3199(10) 0.1937(8) 0.2022(3) 0.0250(14) Uani 1.0 4 d .
C9 C 0.6389(8) 0.3368(8) 0.0944(3) 0.0193(15) Uani 1.0 4 d .
C10 C 0.5527(9) 0.4510(8) 0.0597(3) 0.0230(15) Uani 1.0 4 d .
C11 C 0.6240(9) 0.4371(9) 0.0060(3) 0.0205(15) Uani 1.0 4 d .
C12 C 0.7617(10) 0.3158(9) 0.0066(4) 0.0298(18) Uani 1.0 4 d .
C13 C 0.7678(9) 0.2541(8) 0.0608(3) 0.0235(15) Uani 1.0 4 d .
C14 C 1.0682(10) 0.5280(10) 0.0973(4) 0.035(2) Uani 1.0 4 d .
C15 C 0.9348(10) 0.6223(9) 0.1242(4) 0.0336(19) Uani 1.0 4 d .
C16 C 0.8615(11) 0.7245(9) 0.0831(4) 0.034(2) Uani 1.0 4 d .
C17 C 0.9476(9) 0.6923(9) 0.0327(3) 0.0271(16) Uani 1.0 4 d .
C18 C 1.0748(10) 0.5672(10) 0.0409(4) 0.0326(18) Uani 1.0 4 d .
H1 H 0.5625 0.4076 0.1704 0.0325 Uiso 1.0 4 calc R
H2A H 0.8475 0.3389 0.1904 0.0353 Uiso 1.0 4 calc R
H2B H 0.8208 0.1615 0.1678 0.0353 Uiso 1.0 4 calc R
H2C H 0.7222 0.2161 0.2230 0.0353 Uiso 1.0 4 calc R
H4 H 0.5141 0.0442 0.0964 0.0351 Uiso 1.0 4 calc R
H5 H 0.2919 -0.1453 0.1055 0.0332 Uiso 1.0 4 calc R
H6 H 0.0843 -0.1242 0.1773 0.0341 Uiso 1.0 4 calc R
H7 H 0.1021 0.0916 0.2381 0.0371 Uiso 1.0 4 calc R
H10 H 0.4577 0.5282 0.0714 0.0275 Uiso 1.0 4 calc R
H11 H 0.5880 0.5028 -0.0263 0.0246 Uiso 1.0 4 calc R
H12 H 0.8363 0.2803 -0.0253 0.0357 Uiso 1.0 4 calc R
H13 H 0.8510 0.1684 0.0738 0.0282 Uiso 1.0 4 calc R
H14 H 1.1418 0.4431 0.1153 0.0417 Uiso 1.0 4 calc R
H15 H 0.9005 0.6182 0.1638 0.0404 Uiso 1.0 4 calc R
H16 H 0.7641 0.8049 0.0889 0.0411 Uiso 1.0 4 calc R
H17 H 0.9220 0.7464 -0.0030 0.0325 Uiso 1.0 4 calc R
H18 H 1.1559 0.5194 0.0127 0.0391 Uiso 1.0 4 calc R

loop_
_atom_site_aniso_label
_atom_site_aniso_U_11
_atom_site_aniso_U_22
_atom_site_aniso_U_33
_atom_site_aniso_U_12
_atom_site_aniso_U_13
_atom_site_aniso_U_23
Br1 0.0518(5) 0.0415(5) 0.0405(5) -0.0161(5) 0.0199(5) -0.0195(4)
Fe1 0.0203(4) 0.0162(5) 0.0240(5) -0.0018(5) 0.0011(5) -0.0007(4)
C1 0.033(4) 0.019(4) 0.030(4) -0.004(3) 0.005(4) -0.001(3)
C2 0.025(4) 0.030(5) 0.033(5) -0.005(4) 0.005(4) 0.001(4)
C3 0.014(3) 0.031(4) 0.022(4) -0.004(3) -0.004(3) -0.001(3)
C4 0.035(4) 0.020(4) 0.033(5) -0.005(4) -0.000(4) -0.000(4)
C5 0.035(4) 0.027(4) 0.021(4) -0.005(4) -0.000(4) -0.001(3)
C6 0.028(4) 0.033(4) 0.024(4) -0.009(4) -0.009(4) -0.001(3)
C7 0.025(4) 0.035(5) 0.033(4) -0.009(4) -0.002(4) -0.006(4)
C8 0.031(4) 0.024(4) 0.021(4) 0.005(4) -0.005(4) -0.004(3)
C9 0.019(4) 0.014(4) 0.024(4) -0.002(3) -0.004(3) -0.000(3)
C10 0.018(3) 0.017(4) 0.034(4) -0.004(3) -0.001(4) -0.004(3)
C11 0.021(4) 0.020(4) 0.021(4) -0.005(3) -0.003(3) -0.002(3)
C12 0.031(4) 0.027(5) 0.031(5) -0.007(4) -0.007(4) -0.009(4)
C13 0.031(4) 0.014(4) 0.026(4) 0.006(3) -0.000(4) 0.004(3)
C14 0.024(4) 0.042(6) 0.038(5) -0.018(4) -0.015(4) 0.001(4)
C15 0.038(4) 0.033(5) 0.030(5) -0.024(4) 0.001(4) -0.004(4)
C16 0.039(5) 0.015(4) 0.049(5) 0.000(4) -0.012(4) -0.010(4)
C17 0.028(4) 0.024(4) 0.030(4) -0.009(3) 0.004(4) 0.005(4)
C18 0.022(4) 0.028(4) 0.047(5) -0.011(4) 0.005(4) 0.006(4)

loop_
_atom_type_symbol
_atom_type_description
_atom_type_scat_dispersion_real
_atom_type_scat_dispersion_imag
_atom_type_scat_source
C C 0.0033 0.0016
;
International Tables for Crystallography
(1992, Vol. C, Tables 4.2.6.8 and 6.1.1.4)
;
H H 0.0000 0.0000
;
International Tables for Crystallography
(1992, Vol. C, Table 6.1.1.4)
;
Br Br -0.2901 2.4595
;
International Tables for Crystallography
(1992, Vol. C, Tables 4.2.6.8 and 6.1.1.4)
;
Fe Fe 0.3463 0.8444
;
International Tables for Crystallography
(1992, Vol. C, Tables 4.2.6.8 and 6.1.1.4)
;

loop_
_geom_angle_atom_site_label_1
_geom_angle_atom_site_label_2
_geom_angle_atom_site_label_3
_geom_angle
_geom_angle_publ_flag
C9 Fe1 C10 40.8(3) yes
C9 Fe1 C11 68.5(3) yes
C9 Fe1 C12 69.4(3) yes
C9 Fe1 C13 41.1(3) yes
C9 Fe1 C14 120.9(3) yes
C9 Fe1 C15 107.8(3) yes
C9 Fe1 C16 126.3(3) yes
C9 Fe1 C17 163.3(3) yes
C9 Fe1 C18 154.6(3) yes
C10 Fe1 C11 40.5(3) yes
C10 Fe1 C12 69.2(3) yes
C10 Fe1 C13 68.5(3) yes
C10 Fe1 C14 155.2(4) yes
C10 Fe1 C15 119.8(3) yes
C10 Fe1 C16 107.6(3) yes
C10 Fe1 C17 125.5(3) yes
C10 Fe1 C18 162.8(4) yes
C11 Fe1 C12 41.2(3) yes
C11 Fe1 C13 68.3(3) yes
C11 Fe1 C14 163.5(3) yes
C11 Fe1 C15 153.9(3) yes
C11 Fe1 C16 119.2(3) yes
C11 Fe1 C17 106.9(3) yes
C11 Fe1 C18 125.2(3) yes
C12 Fe1 C13 40.7(3) yes
C12 Fe1 C14 126.0(3) yes
C12 Fe1 C15 163.8(3) yes
C12 Fe1 C16 153.5(4) yes
C12 Fe1 C17 118.6(3) yes
C12 Fe1 C18 105.9(4) yes
C13 Fe1 C14 109.0(3) yes
C13 Fe1 C15 127.0(3) yes
C13 Fe1 C16 164.5(4) yes
C13 Fe1 C17 153.9(3) yes
C13 Fe1 C18 119.3(3) yes
C14 Fe1 C15 40.7(3) yes
C14 Fe1 C16 67.9(4) yes
C14 Fe1 C17 67.9(3) yes
C14 Fe1 C18 40.7(4) yes
C15 Fe1 C16 40.8(4) yes
C15 Fe1 C17 68.7(3) yes
C15 Fe1 C18 69.4(4) yes
C16 Fe1 C17 40.6(3) yes
C16 Fe1 C18 69.0(4) yes
C17 Fe1 C18 41.1(3) yes
C2 C1 C3 110.1(6) yes
C2 C1 C9 115.6(6) yes
C3 C1 C9 110.6(6) yes
C1 C3 C4 120.7(6) yes
C1 C3 C8 124.1(7) yes
C4 C3 C8 115.1(7) yes
C3 C4 C5 123.6(7) yes
C4 C5 C6 119.0(7) yes
C5 C6 C7 119.8(7) yes
C6 C7 C8 119.4(7) yes
Br1 C8 C3 120.1(6) yes
Br1 C8 C7 116.8(6) yes
C3 C8 C7 123.2(7) yes
Fe1 C9 C1 127.8(5) yes
Fe1 C9 C10 68.9(4) yes
Fe1 C9 C13 68.7(4) yes
C1 C9 C10 127.9(6) yes
C1 C9 C13 125.6(6) yes
C10 C9 C13 106.5(6) yes
Fe1 C10 C9 70.3(4) yes
Fe1 C10 C11 70.1(4) yes
C9 C10 C11 109.0(6) yes
Fe1 C11 C10 69.4(4) yes
Fe1 C11 C12 69.0(4) yes
C10 C11 C12 108.3(6) yes
Fe1 C12 C11 69.8(4) yes
Fe1 C12 C13 69.6(4) yes
C11 C12 C13 106.7(6) yes
Fe1 C13 C9 70.2(4) yes
Fe1 C13 C12 69.7(4) yes
C9 C13 C12 109.5(6) yes
Fe1 C14 C15 70.3(5) yes
Fe1 C14 C18 69.1(5) yes
C15 C14 C18 110.0(7) yes
Fe1 C15 C14 69.0(5) yes
Fe1 C15 C16 68.8(5) yes
C14 C15 C16 105.9(7) yes
Fe1 C16 C15 70.5(5) yes
Fe1 C16 C17 69.5(5) yes
C15 C16 C17 108.9(7) yes
Fe1 C17 C16 69.9(5) yes
Fe1 C17 C18 69.3(5) yes
C16 C17 C18 108.5(7) yes
Fe1 C18 C14 70.2(5) yes
Fe1 C18 C17 69.6(4) yes
C14 C18 C17 106.6(7) yes
C2 C1 H1 106.690 no
C3 C1 H1 106.686 no
C9 C1 H1 106.689 no
C1 C2 H2A 109.471 no
C1 C2 H2B 109.478 no
C1 C2 H2C 109.470 no
H2A C2 H2B 109.472 no
H2A C2 H2C 109.470 no
H2B C2 H2C 109.466 no
C3 C4 H4 118.195 no
C5 C4 H4 118.181 no
C4 C5 H5 120.513 no
C6 C5 H5 120.515 no
C5 C6 H6 120.112 no
C7 C6 H6 120.104 no
C6 C7 H7 120.324 no
C8 C7 H7 120.322 no
Fe1 C10 H10 125.522 no
C9 C10 H10 125.526 no
C11 C10 H10 125.521 no
Fe1 C11 H11 125.811 no
C10 C11 H11 125.810 no
C12 C11 H11 125.821 no
Fe1 C12 H12 126.637 no
C11 C12 H12 126.627 no
C13 C12 H12 126.638 no
Fe1 C13 H13 125.239 no
C9 C13 H13 125.236 no
C12 C13 H13 125.240 no
Fe1 C14 H14 124.969 no
C15 C14 H14 124.971 no
C18 C14 H14 124.964 no
Fe1 C15 H15 127.034 no
C14 C15 H15 127.034 no
C16 C15 H15 127.042 no
Fe1 C16 H16 125.529 no
C15 C16 H16 125.525 no
C17 C16 H16 125.532 no
Fe1 C17 H17 125.741 no
C16 C17 H17 125.746 no
C18 C17 H17 125.736 no
Fe1 C18 H18 126.687 no
C14 C18 H18 126.684 no
C17 C18 H18 126.690 no

loop_
_geom_bond_atom_site_label_1
_geom_bond_atom_site_label_2
_geom_bond_distance
_geom_bond_publ_flag
Br1 C8 1.913(7) yes
Fe1 C9 2.063(7) yes
Fe1 C10 2.045(7) yes
Fe1 C11 2.055(7) yes
Fe1 C12 2.044(8) yes
Fe1 C13 2.043(7) yes
Fe1 C14 2.046(8) yes
Fe1 C15 2.063(8) yes
Fe1 C16 2.040(8) yes
Fe1 C17 2.035(7) yes
Fe1 C18 2.031(8) yes
C1 C2 1.495(10) yes
C1 C3 1.540(10) yes
C1 C9 1.503(10) yes
C3 C4 1.402(11) yes
C3 C8 1.388(10) yes
C4 C5 1.373(10) yes
C5 C6 1.384(10) yes
C6 C7 1.390(11) yes
C7 C8 1.379(11) yes
C9 C10 1.431(10) yes
C9 C13 1.441(10) yes
C10 C11 1.419(10) yes
C11 C12 1.444(10) yes
C12 C13 1.422(11) yes
C14 C15 1.429(11) yes
C14 C18 1.417(12) yes
C15 C16 1.429(11) yes
C16 C17 1.414(11) yes
C17 C18 1.427(11) yes
C1 H1 1.000 no
C2 H2A 0.980 no
C2 H2B 0.980 no
C2 H2C 0.980 no
C4 H4 0.950 no
C5 H5 0.950 no
C6 H6 0.950 no
C7 H7 0.950 no
C10 H10 1.000 no
C11 H11 1.000 no
C12 H12 1.000 no
C13 H13 1.000 no
C14 H14 1.000 no
C15 H15 1.000 no
C16 H16 1.000 no
C17 H17 1.000 no
C18 H18 1.000 no

loop_
_geom_torsion_atom_site_label_1
_geom_torsion_atom_site_label_2
_geom_torsion_atom_site_label_3
_geom_torsion_atom_site_label_4
_geom_torsion
_geom_torsion_publ_flag
C9 Fe1 C10 C9 0.0(3) no
C9 Fe1 C10 C11 -119.7(5) no
C10 Fe1 C9 C1 -122.3(7) no
C10 Fe1 C9 C10 0.0(4) no
C10 Fe1 C9 C13 118.4(5) no
C9 Fe1 C11 C10 37.5(3) no
C9 Fe1 C11 C12 -82.8(3) no
C11 Fe1 C9 C1 -159.6(6) no
C11 Fe1 C9 C10 -37.3(3) no
C11 Fe1 C9 C13 81.1(3) no
C9 Fe1 C12 C11 80.6(3) no
C9 Fe1 C12 C13 -37.1(3) no
C12 Fe1 C9 C1 156.0(6) no
C12 Fe1 C9 C10 -81.6(3) no
C12 Fe1 C9 C13 36.8(3) no
C9 Fe1 C13 C9 0.0(3) no
C9 Fe1 C13 C12 120.8(5) no
C13 Fe1 C9 C1 119.2(7) no
C13 Fe1 C9 C10 -118.4(5) no
C13 Fe1 C9 C13 0.0(3) no
C9 Fe1 C14 C15 -81.5(4) no
C9 Fe1 C14 C18 156.8(3) no
C14 Fe1 C9 C1 35.5(6) no
C14 Fe1 C9 C10 157.9(3) no
C14 Fe1 C9 C13 -83.7(4) no
C9 Fe1 C15 C14 116.9(3) no
C9 Fe1 C15 C16 -125.4(3) no
C15 Fe1 C9 C1 -7.1(6) no
C15 Fe1 C9 C10 115.2(3) no
C15 Fe1 C9 C13 -126.3(3) no
C9 Fe1 C16 C15 74.3(4) no
C9 Fe1 C16 C17 -165.7(3) no
C16 Fe1 C9 C1 -48.4(6) no
C16 Fe1 C9 C10 73.9(4) no
C16 Fe1 C9 C13 -167.6(3) no
C9 Fe1 C18 C14 -52.0(8) no
C9 Fe1 C18 C17 -169.2(5) no
C18 Fe1 C9 C1 72.3(9) no
C18 Fe1 C9 C10 -165.4(6) no
C18 Fe1 C9 C13 -46.9(8) no
C10 Fe1 C11 C10 0.0(3) no
C10 Fe1 C11 C12 -120.3(5) no
C11 Fe1 C10 C9 119.7(5) no
C11 Fe1 C10 C11 0.0(3) no
C10 Fe1 C12 C11 36.8(3) no
C10 Fe1 C12 C13 -80.8(4) no
C12 Fe1 C10 C9 82.2(4) no
C12 Fe1 C10 C11 -37.5(3) no
C10 Fe1 C13 C9 -38.1(3) no
C10 Fe1 C13 C12 82.7(4) no
C13 Fe1 C10 C9 38.4(3) no
C13 Fe1 C10 C11 -81.3(4) no
C10 Fe1 C14 C15 -45.5(9) no
C10 Fe1 C14 C18 -167.3(6) no
C14 Fe1 C10 C9 -50.4(9) no
C14 Fe1 C10 C11 -170.2(6) no
C10 Fe1 C15 C14 159.8(3) no
C10 Fe1 C15 C16 -82.5(4) no
C15 Fe1 C10 C9 -82.9(4) no
C15 Fe1 C10 C11 157.4(3) no
C10 Fe1 C16 C15 115.5(4) no
C10 Fe1 C16 C17 -124.5(4) no
C16 Fe1 C10 C9 -125.6(4) no
C16 Fe1 C10 C11 114.6(4) no
C10 Fe1 C17 C16 74.8(4) no
C10 Fe1 C17 C18 -165.2(3) no
C17 Fe1 C10 C9 -166.9(3) no
C17 Fe1 C10 C11 73.4(4) no
C11 Fe1 C12 C11 -0.0(3) no
C11 Fe1 C12 C13 -117.7(5) no
C12 Fe1 C11 C10 120.3(5) no
C12 Fe1 C11 C12 -0.0(4) no
C11 Fe1 C13 C9 -81.8(3) no
C11 Fe1 C13 C12 38.9(3) no
C13 Fe1 C11 C10 81.9(3) no
C13 Fe1 C11 C12 -38.5(3) no
C11 Fe1 C15 C14 -165.6(5) no
C11 Fe1 C15 C16 -48.0(8) no
C15 Fe1 C11 C10 -49.3(8) no
C15 Fe1 C11 C12 -169.7(6) no
C11 Fe1 C16 C15 158.0(3) no
C11 Fe1 C16 C17 -82.0(4) no
C16 Fe1 C11 C10 -83.1(4) no
C16 Fe1 C11 C12 156.6(3) no
C11 Fe1 C17 C16 115.4(3) no
C11 Fe1 C17 C18 -124.6(3) no
C17 Fe1 C11 C10 -125.4(3) no
C17 Fe1 C11 C12 114.3(3) no
C11 Fe1 C18 C14 -168.3(3) no
C11 Fe1 C18 C17 74.5(5) no
C18 Fe1 C11 C10 -166.9(3) no
C18 Fe1 C11 C12 72.8(4) no
C12 Fe1 C13 C9 -120.8(5) no
C12 Fe1 C13 C12 0.0(3) no
C13 Fe1 C12 C11 117.7(5) no
C13 Fe1 C12 C13 0.0(3) no
C12 Fe1 C14 C15 -167.3(3) no
C12 Fe1 C14 C18 70.9(5) no
C14 Fe1 C12 C11 -165.6(3) no
C14 Fe1 C12 C13 76.8(5) no
C12 Fe1 C16 C15 -166.0(5) no
C12 Fe1 C16 C17 -46.0(8) no
C16 Fe1 C12 C11 -51.0(8) no
C16 Fe1 C12 C13 -168.7(6) no
C12 Fe1 C17 C16 158.6(3) no
C12 Fe1 C17 C18 -81.4(4) no
C17 Fe1 C12 C11 -83.2(4) no
C17 Fe1 C12 C13 159.1(3) no
C12 Fe1 C18 C14 -127.4(4) no
C12 Fe1 C18 C17 115.4(4) no
C18 Fe1 C12 C11 -125.7(4) no
C18 Fe1 C12 C13 116.6(4) no
C13 Fe1 C14 C15 -125.1(4) no
C13 Fe1 C14 C18 113.1(4) no
C14 Fe1 C13 C9 115.6(3) no
C14 Fe1 C13 C12 -123.7(3) no
C13 Fe1 C15 C14 75.5(4) no
C13 Fe1 C15 C16 -166.9(3) no
C15 Fe1 C13 C9 73.7(4) no
C15 Fe1 C13 C12 -165.5(3) no
C13 Fe1 C17 C16 -169.5(5) no
C13 Fe1 C17 C18 -49.6(8) no
C17 Fe1 C13 C9 -166.1(5) no
C17 Fe1 C13 C12 -45.3(7) no
C13 Fe1 C18 C14 -85.4(4) no
C13 Fe1 C18 C17 157.4(3) no
C18 Fe1 C13 C9 159.0(3) no
C18 Fe1 C13 C12 -80.3(4) no
C14 Fe1 C15 C14 -0.0(4) no
C14 Fe1 C15 C16 117.7(6) no
C15 Fe1 C14 C15 0.0(4) no
C15 Fe1 C14 C18 -121.7(6) no
C14 Fe1 C16 C15 -38.6(3) no
C14 Fe1 C16 C17 81.4(4) no
C16 Fe1 C14 C15 38.6(4) no
C16 Fe1 C14 C18 -83.1(4) no
C14 Fe1 C17 C16 -81.3(4) no
C14 Fe1 C17 C18 38.7(3) no
C17 Fe1 C14 C15 82.6(4) no
C17 Fe1 C14 C18 -39.1(3) no
C14 Fe1 C18 C14 0.0(4) no
C14 Fe1 C18 C17 -117.2(6) no
C18 Fe1 C14 C15 121.7(6) no
C18 Fe1 C14 C18 0.0(4) no
C15 Fe1 C16 C15 0.0(4) no
C15 Fe1 C16 C17 120.0(6) no
C16 Fe1 C15 C14 -117.7(6) no
C16 Fe1 C15 C16 0.0(4) no
C15 Fe1 C17 C16 -37.3(3) no
C15 Fe1 C17 C18 82.7(4) no
C17 Fe1 C15 C14 -80.4(4) no
C17 Fe1 C15 C16 37.2(3) no
C15 Fe1 C18 C14 36.3(3) no
C15 Fe1 C18 C17 -80.9(4) no
C18 Fe1 C15 C14 -36.3(3) no
C18 Fe1 C15 C16 81.3(4) no
C16 Fe1 C17 C16 0.0(4) no
C16 Fe1 C17 C18 120.0(6) no
C17 Fe1 C16 C15 -120.0(6) no
C17 Fe1 C16 C17 -0.0(3) no
C16 Fe1 C18 C14 80.1(4) no
C16 Fe1 C18 C17 -37.1(4) no
C18 Fe1 C16 C15 -82.5(4) no
C18 Fe1 C16 C17 37.6(4) no
C17 Fe1 C18 C14 117.2(6) no
C17 Fe1 C18 C17 -0.0(4) no
C18 Fe1 C17 C16 -120.0(6) no
C18 Fe1 C17 C18 0.0(4) no
C2 C1 C3 C4 -88.9(8) no
C2 C1 C3 C8 87.7(8) no
C2 C1 C9 Fe1 -57.0(9) no
C2 C1 C9 C10 -148.6(6) no
C2 C1 C9 C13 32.4(9) no
C3 C1 C9 Fe1 177.0(5) no
C3 C1 C9 C10 85.4(8) no
C3 C1 C9 C13 -93.5(7) no
C9 C1 C3 C4 40.0(8) no
C9 C1 C3 C8 -143.4(6) no
C1 C3 C4 C5 177.1(6) no
C1 C3 C8 Br1 3.0(10) no
C1 C3 C8 C7 -176.7(6) no
C4 C3 C8 Br1 179.8(5) no
C4 C3 C8 C7 0.1(10) no
C8 C3 C4 C5 0.2(10) no
C3 C4 C5 C6 -0.5(11) no
C4 C5 C6 C7 0.5(10) no
C5 C6 C7 C8 -0.2(10) no
C6 C7 C8 Br1 -179.8(6) no
C6 C7 C8 C3 -0.1(11) no
Fe1 C9 C10 Fe1 -0.00(3) no
Fe1 C9 C10 C11 59.7(4) no
Fe1 C9 C13 Fe1 0.00(3) no
Fe1 C9 C13 C12 -58.7(4) no
C1 C9 C10 Fe1 122.2(7) no
C1 C9 C10 C11 -178.1(6) no
C1 C9 C13 Fe1 -122.0(7) no
C1 C9 C13 C12 179.2(6) no
C10 C9 C13 Fe1 58.8(5) no
C10 C9 C13 C12 0.1(7) no
C13 C9 C10 Fe1 -58.7(5) no
C13 C9 C10 C11 1.0(7) no
Fe1 C10 C11 Fe1 0.00(3) no
Fe1 C10 C11 C12 58.1(4) no
C9 C10 C11 Fe1 -59.8(5) no
C9 C10 C11 C12 -1.8(7) no
Fe1 C11 C12 Fe1 -0.00(3) no
Fe1 C11 C12 C13 60.1(4) no
C10 C11 C12 Fe1 -58.3(5) no
C10 C11 C12 C13 1.8(7) no
Fe1 C12 C13 Fe1 0.00(3) no
Fe1 C12 C13 C9 59.1(4) no
C11 C12 C13 Fe1 -60.2(5) no
C11 C12 C13 C9 -1.1(8) no
Fe1 C14 C15 Fe1 -0.00(3) no
Fe1 C14 C15 C16 -59.2(4) no
Fe1 C14 C18 Fe1 -0.00(3) no
Fe1 C14 C18 C17 60.5(4) no
C15 C14 C18 Fe1 -58.5(6) no
C15 C14 C18 C17 2.0(9) no
C18 C14 C15 Fe1 57.7(6) no
C18 C14 C15 C16 -1.4(8) no
Fe1 C15 C16 Fe1 0.00(3) no
Fe1 C15 C16 C17 -59.0(5) no
C14 C15 C16 Fe1 59.3(6) no
C14 C15 C16 C17 0.3(8) no
Fe1 C16 C17 Fe1 -0.00(3) no
Fe1 C16 C17 C18 -58.7(4) no
C15 C16 C17 Fe1 59.6(6) no
C15 C16 C17 C18 0.9(8) no
Fe1 C17 C18 Fe1 -0.00(3) no
Fe1 C17 C18 C14 -60.8(4) no
C16 C17 C18 Fe1 59.1(5) no
C16 C17 C18 C14 -1.8(8) no
